data_1519581
loop_
_publ_author_name
'Matthews, Craig J.'
'Horton, Peter N.'
'Hursthouse, Michael B.'

_publ_section_title
;
 C36H35CrN15O5.50
;
_journal_name_full 'Crystal Structure Report Archive'
_journal_page_first 969
_journal_year 2003
_chemical_formula_sum 'C36 H35 Cr N15 O5.5'
_chemical_formula_weight 817.79
_space_group_IT_number 2
_symmetry_cell_setting triclinic
_symmetry_space_group_name_Hall '-P 1'
_symmetry_space_group_name_H-M 'P -1'
_atom_sites_solution_hydrogens geom
_atom_sites_solution_primary direct
_atom_sites_solution_secondary difmap
_cell_angle_alpha 105.284(1)
_cell_angle_beta 93.568(1)
_cell_angle_gamma 110.9903(8)
_cell_formula_units_Z 2
_cell_length_a 10.138(2)
_cell_length_b 11.861(2)
_cell_length_c 17.072(3)
_cell_measurement_reflns_used 8206
_cell_measurement_temperature 120(2)
_cell_measurement_theta_max 27.485
_cell_measurement_theta_min 2.910
_cell_volume 1820.7(6)
_computing_cell_refinement ' DENZO (Otwinowski & Minor, 1997) and COLLECT (Hooft, 1998)'
_computing_data_collection ' DENZO (Otwinowski and Minor, 1997)'
_computing_data_reduction ' DENZO (Otwinowski & Minor, 1997) and COLLECT (Hooft, 1998)'
_computing_molecular_graphics 'PLATON (Spek, 1990)'
_computing_structure_refinement 'SHELXL-97 (Sheldrick, 1997b)'
_computing_structure_solution 'SHELXS-97 (Sheldrick, 1997a)'
_diffrn_ambient_temperature 120(2)
_diffrn_detector_area_resol_mean 9.091
_diffrn_measured_fraction_theta_full 0.996
_diffrn_measured_fraction_theta_max 0.996
_diffrn_measurement_device_type 'Nonius KappaCCD Area Detector'
_diffrn_measurement_method '\f and \w scans to fill Ewald Sphere'
_diffrn_radiation_monochromator graphite
_diffrn_radiation_source 'Nonius FR591 rotating anode'
_diffrn_radiation_type MoK\a
_diffrn_radiation_wavelength 0.71073
_diffrn_reflns_av_R_equivalents 0.0850
_diffrn_reflns_av_sigmaI/netI 0.0692
_diffrn_reflns_limit_h_max 13
_diffrn_reflns_limit_h_min -13
_diffrn_reflns_limit_k_max 15
_diffrn_reflns_limit_k_min -15
_diffrn_reflns_limit_l_max 20
_diffrn_reflns_limit_l_min -22
_diffrn_reflns_number 38174
_diffrn_reflns_theta_full 27.48
_diffrn_reflns_theta_max 27.48
_diffrn_reflns_theta_min 3.03
_exptl_absorpt_coefficient_mu 0.383
_exptl_absorpt_correction_T_max 0.9848
_exptl_absorpt_correction_T_min 0.9003
_exptl_absorpt_correction_type multi-scan
_exptl_absorpt_process_details 'SORTAV Blessing (1997)'
_exptl_crystal_colour Yellow
_exptl_crystal_density_diffrn 1.492
_exptl_crystal_density_method 'not measured'
_exptl_crystal_description Rod
_exptl_crystal_F_000 848
_exptl_crystal_size_max 0.28
_exptl_crystal_size_mid 0.08
_exptl_crystal_size_min 0.04
_refine_diff_density_max 0.467
_refine_diff_density_min -0.525
_refine_diff_density_rms 0.089
_refine_ls_extinction_method none
_refine_ls_goodness_of_fit_ref 1.078
_refine_ls_hydrogen_treatment mixed
_refine_ls_matrix_type full
_refine_ls_number_parameters 559
_refine_ls_number_reflns 8330
_refine_ls_number_restraints 18
_refine_ls_restrained_S_all 1.077
_refine_ls_R_factor_all 0.0902
_refine_ls_R_factor_gt 0.0595
_refine_ls_shift/su_max 0.000
_refine_ls_shift/su_mean 0.000
_refine_ls_structure_factor_coef Fsqd
_refine_ls_weighting_details 'calc w=1/[\s^2^(Fo^2^)+(0.0526P)^2^+1.6579P] where P=(Fo^2^+2Fc^2^)/3'
_refine_ls_weighting_scheme calc
_refine_ls_wR_factor_gt 0.1322
_refine_ls_wR_factor_ref 0.1443
_reflns_number_gt 6194
_reflns_number_total 8330
_reflns_threshold_expression >2sigma(I)
_cod_data_source_file eCrystal-969.cif
_cod_data_source_block s92
_cod_depositor_comments
;
Citation :
Matthews, Craig J. and Horton, Peter N. and Hursthouse, Michael B. (2003) 
University of Southampton, Crystal Structure Report Archive. 
(doi:10.5258/ecrystals/969)

More at:
http://ecrystals.chem.soton.ac.uk/969/

The following automatic conversions were performed:

'_symmetry_cell_setting' value 'Triclinic' changed to 'triclinic'
according to the built-in table from CIF Core dictionary named
'cif_core.dic' version 2.4.1 from 2010-06-29.

Automatic conversion script
Id: cif_fix_values 3271 2015-04-21 07:52:19Z andrius 
;
_cod_original_cell_volume 1820.6(6)
_cod_original_sg_symbol_H-M P-1
_cod_original_formula_sum 'C36 H35 Cr N15 O5.50'
_cod_database_code 1519581

loop_
_symmetry_equiv_pos_as_xyz
'x, y, z'
'-x, -y, -z'

loop_
_atom_site_label
_atom_site_type_symbol
_atom_site_fract_x
_atom_site_fract_y
_atom_site_fract_z
_atom_site_U_iso_or_equiv
_atom_site_adp_type
_atom_site_occupancy
_atom_site_symmetry_multiplicity
_atom_site_calc_flag
_atom_site_refinement_flags
_atom_site_disorder_assembly
_atom_site_disorder_group
Cr1 Cr 0.77548(4) 0.37649(4) 0.24838(3) 0.02267(13) Uani 1 1 d . . .
C1 C 0.6861(3) 0.5549(2) 0.20147(16) 0.0241(6) Uani 1 1 d . . .
C2 C 0.6986(3) 0.5468(3) 0.07819(16) 0.0259(6) Uani 1 1 d . . .
C3 C 0.6667(3) 0.5780(3) 0.28746(17) 0.0275(6) Uani 1 1 d . . .
C4 C 0.6134(3) 0.6642(3) 0.32885(18) 0.0329(6) Uani 1 1 d . . .
H4 H 0.5891 0.7172 0.3026 0.039 Uiso 1 1 calc R . .
C5 C 0.5960(3) 0.6717(3) 0.40984(19) 0.0379(7) Uani 1 1 d . . .
H5 H 0.5602 0.7309 0.4399 0.045 Uiso 1 1 calc R . .
C6 C 0.6307(3) 0.5937(3) 0.44651(19) 0.0382(7) Uani 1 1 d . . .
H6 H 0.6177 0.5970 0.5016 0.046 Uiso 1 1 calc R . .
C7 C 0.6853(3) 0.5094(3) 0.40147(18) 0.0321(6) Uani 1 1 d . . .
H7 H 0.7103 0.4559 0.4269 0.039 Uiso 1 1 calc R . .
C8 C 0.6881(3) 0.5736(3) -0.00043(17) 0.0266(6) Uani 1 1 d . . .
C9 C 0.6444(3) 0.6691(3) -0.00750(18) 0.0297(6) Uani 1 1 d . . .
H9 H 0.6233 0.7199 0.0392 0.036 Uiso 1 1 calc R . .
C10 C 0.6316(3) 0.6899(3) -0.08294(18) 0.0318(6) Uani 1 1 d . . .
H10 H 0.6015 0.7550 -0.0887 0.038 Uiso 1 1 calc R . .
C11 C 0.6630(3) 0.6151(3) -0.14990(18) 0.0325(7) Uani 1 1 d . . .
H11 H 0.6553 0.6273 -0.2025 0.039 Uiso 1 1 calc R . .
C12 C 0.7060(3) 0.5221(3) -0.13784(18) 0.0347(7) Uani 1 1 d . . .
H12 H 0.7270 0.4702 -0.1839 0.042 Uiso 1 1 calc R . .
N1 N 0.7289(2) 0.4605(2) 0.16882(13) 0.0247(5) Uani 1 1 d . . .
N2 N 0.7379(2) 0.4539(2) 0.08867(14) 0.0271(5) Uani 1 1 d . . .
N3 N 0.6653(2) 0.6126(2) 0.14723(14) 0.0265(5) Uani 1 1 d . . .
N4 N 0.7037(2) 0.5013(2) 0.32378(13) 0.0254(5) Uani 1 1 d . . .
N5 N 0.7200(3) 0.5001(2) -0.06510(15) 0.0325(5) Uani 1 1 d . . .
C21 C 0.9834(3) 0.3940(3) 0.37767(16) 0.0264(6) Uani 1 1 d . . .
C22 C 0.8999(3) 0.2512(3) 0.43192(17) 0.0283(6) Uani 1 1 d . . .
C23 C 1.0635(3) 0.5025(3) 0.35033(16) 0.0256(6) Uani 1 1 d . . .
C24 C 1.1993(3) 0.5903(3) 0.38701(18) 0.0315(6) Uani 1 1 d . . .
H24 H 1.2502 0.5816 0.4322 0.038 Uiso 1 1 calc R . .
C25 C 1.2610(3) 0.6920(3) 0.35698(19) 0.0339(7) Uani 1 1 d . . .
H25 H 1.3539 0.7547 0.3820 0.041 Uiso 1 1 calc R . .
C26 C 1.1849(3) 0.7003(3) 0.28995(18) 0.0316(6) Uani 1 1 d . . .
H26 H 1.2253 0.7685 0.2680 0.038 Uiso 1 1 calc R . .
C27 C 1.0496(3) 0.6083(3) 0.25540(17) 0.0275(6) Uani 1 1 d . . .
H27 H 0.9985 0.6140 0.2090 0.033 Uiso 1 1 calc R . .
C28 C 0.8846(3) 0.1711(3) 0.48665(17) 0.0317(6) Uani 1 1 d . . .
C29 C 1.0004(4) 0.1847(3) 0.54062(19) 0.0401(7) Uani 1 1 d . . .
H29 H 1.0932 0.2455 0.5429 0.048 Uiso 1 1 calc R . .
C30 C 0.9792(4) 0.1083(3) 0.5914(2) 0.0487(9) Uani 1 1 d . . .
H30 H 1.0573 0.1154 0.6288 0.058 Uiso 1 1 calc R . .
C31 C 0.8439(4) 0.0225(3) 0.5869(2) 0.0485(9) Uani 1 1 d . . .
H31 H 0.8267 -0.0307 0.6212 0.058 Uiso 1 1 calc R . .
C32 C 0.7322(4) 0.0140(3) 0.5316(2) 0.0478(9) Uani 1 1 d . . .
H32 H 0.6385 -0.0455 0.5294 0.057 Uiso 1 1 calc R . .
N21 N 0.8473(2) 0.3245(2) 0.33894(13) 0.0250(5) Uani 1 1 d . . .
N22 N 0.7920(2) 0.2306(2) 0.37429(14) 0.0268(5) Uani 1 1 d . . .
N23 N 1.0231(3) 0.3522(2) 0.43660(14) 0.0307(5) Uani 1 1 d . . .
N24 N 0.9874(2) 0.5110(2) 0.28497(13) 0.0239(5) Uani 1 1 d . . .
N25 N 0.7503(3) 0.0859(2) 0.48098(16) 0.0418(7) Uani 1 1 d . . .
C41 C 0.5698(3) 0.1287(3) 0.16130(16) 0.0246(6) Uani 1 1 d . . .
C42 C 0.3702(3) 0.0990(3) 0.19691(16) 0.0258(6) Uani 1 1 d . . .
C43 C 0.6972(3) 0.1297(2) 0.12454(16) 0.0244(6) Uani 1 1 d . . .
C44 C 0.7047(3) 0.0307(3) 0.06294(17) 0.0294(6) Uani 1 1 d . . .
H44 H 0.6253 -0.0486 0.0427 0.035 Uiso 1 1 calc R . .
C45 C 0.8319(3) 0.0501(3) 0.03128(18) 0.0332(7) Uani 1 1 d . . .
H45 H 0.8402 -0.0160 -0.0112 0.040 Uiso 1 1 calc R . .
C46 C 0.9452(3) 0.1658(3) 0.06212(18) 0.0347(7) Uani 1 1 d . . .
H46 H 1.0318 0.1809 0.0403 0.042 Uiso 1 1 calc R . .
C47 C 0.9319(3) 0.2595(3) 0.12490(18) 0.0307(6) Uani 1 1 d . . .
H47 H 1.0112 0.3386 0.1465 0.037 Uiso 1 1 calc R . .
C48 C 0.2156(3) 0.0431(3) 0.20070(17) 0.0300(6) Uani 1 1 d . . .
C49 C 0.1549(3) 0.1203(3) 0.24169(18) 0.0291(6) Uani 1 1 d . . .
H49 H 0.2107 0.2078 0.2683 0.035 Uiso 1 1 calc R . .
C50 C 0.0124(3) 0.0700(4) 0.2440(2) 0.0447(8) Uani 1 1 d . . .
H50 H -0.0308 0.1231 0.2736 0.054 Uiso 1 1 calc R . .
C51 C -0.0709(3) -0.0560(4) 0.2045(2) 0.0451(9) Uani 1 1 d . . .
H51 H -0.1709 -0.0895 0.2054 0.054 Uiso 1 1 calc R . .
C52 C -0.0051(3) -0.1323(3) 0.1635(2) 0.0438(8) Uani 1 1 d . . .
H52 H -0.0605 -0.2198 0.1367 0.053 Uiso 1 1 calc R . .
N41 N 0.5841(2) 0.2339(2) 0.22037(14) 0.0250(5) Uani 1 1 d . . .
N42 N 0.4544(2) 0.2157(2) 0.24449(14) 0.0272(5) Uani 1 1 d . . .
N43 N 0.4366(2) 0.0397(2) 0.14312(14) 0.0273(5) Uani 1 1 d . . .
N44 N 0.8116(2) 0.2430(2) 0.15650(13) 0.0244(5) Uani 1 1 d . . .
N45 N 0.1393(3) -0.0839(3) 0.16087(17) 0.0466(7) Uani 1 1 d . . .
O1W O 0.4047(2) -0.2057(2) 0.03426(15) 0.0444(6) Uani 1 1 d D . .
H1WA H 0.375(3) -0.150(2) 0.058(2) 0.067 Uiso 1 1 d D . .
H1WB H 0.331(2) -0.2724(18) 0.012(2) 0.067 Uiso 1 1 d D . .
O2W O 0.5184(3) 0.2348(3) 0.42900(14) 0.0490(6) Uani 1 1 d D . .
H2WA H 0.582(3) 0.208(4) 0.414(2) 0.074 Uiso 1 1 d D . .
H2WB H 0.471(4) 0.233(4) 0.3860(12) 0.074 Uiso 1 1 d D . .
O3W O 0.5514(3) -0.1923(3) 0.18356(16) 0.0573(7) Uani 1 1 d D . .
H3WA H 0.524(4) -0.164(4) 0.2275(12) 0.086 Uiso 1 1 d D . .
H3WB H 0.487(3) -0.205(4) 0.1445(14) 0.086 Uiso 1 1 d D . .
O4W O 0.5143(3) -0.0735(3) 0.34209(18) 0.0678(8) Uani 1 1 d D . .
H4WA H 0.537(5) -0.073(4) 0.2953(11) 0.102 Uiso 1 1 d D . .
H4WB H 0.582(3) -0.013(3) 0.3768(18) 0.102 Uiso 1 1 d D . .
O5W O 0.9199(4) 0.3741(4) -0.0691(2) 0.0899(11) Uani 1 1 d D . .
H5WA H 0.900(6) 0.438(3) -0.051(4) 0.135 Uiso 1 1 d D . .
H5WB H 0.847(4) 0.311(3) -0.069(4) 0.135 Uiso 1 1 d D . .
O6W O 0.6965(9) 0.6513(8) 0.6349(5) 0.099(2) Uani 0.50 1 d PD . .
H6WA H 0.662(15) 0.616(9) 0.670(5) 0.148 Uiso 0.50 1 d PD . .
H6WB H 0.705(15) 0.727(4) 0.653(7) 0.148 Uiso 0.50 1 d PD . .

loop_
_atom_site_aniso_label
_atom_site_aniso_U_11
_atom_site_aniso_U_22
_atom_site_aniso_U_33
_atom_site_aniso_U_23
_atom_site_aniso_U_13
_atom_site_aniso_U_12
Cr1 0.0189(2) 0.0239(2) 0.0267(2) 0.01132(18) 0.00518(16) 0.00733(17)
C1 0.0172(12) 0.0238(14) 0.0319(14) 0.0120(11) 0.0051(11) 0.0060(11)
C2 0.0191(13) 0.0281(15) 0.0304(14) 0.0118(12) 0.0074(11) 0.0066(11)
C3 0.0202(13) 0.0284(15) 0.0325(15) 0.0109(12) 0.0053(11) 0.0066(11)
C4 0.0286(15) 0.0350(17) 0.0386(16) 0.0131(13) 0.0087(12) 0.0146(13)
C5 0.0346(17) 0.0400(18) 0.0396(17) 0.0073(14) 0.0134(13) 0.0174(14)
C6 0.0381(17) 0.0478(19) 0.0326(16) 0.0157(14) 0.0176(13) 0.0169(15)
C7 0.0305(15) 0.0332(16) 0.0356(16) 0.0157(13) 0.0104(12) 0.0113(13)
C8 0.0181(13) 0.0287(15) 0.0332(15) 0.0123(12) 0.0054(11) 0.0070(11)
C9 0.0283(15) 0.0303(15) 0.0331(15) 0.0113(13) 0.0086(12) 0.0128(12)
C10 0.0279(15) 0.0318(16) 0.0403(16) 0.0180(13) 0.0067(12) 0.0119(13)
C11 0.0235(14) 0.0420(18) 0.0332(15) 0.0191(14) 0.0065(12) 0.0085(13)
C12 0.0333(16) 0.0409(18) 0.0322(15) 0.0114(14) 0.0117(12) 0.0160(14)
N1 0.0207(11) 0.0267(12) 0.0279(12) 0.0118(10) 0.0053(9) 0.0080(10)
N2 0.0221(11) 0.0308(13) 0.0296(12) 0.0133(10) 0.0061(9) 0.0085(10)
N3 0.0223(11) 0.0290(13) 0.0297(12) 0.0124(10) 0.0068(9) 0.0087(10)
N4 0.0210(11) 0.0262(12) 0.0283(12) 0.0109(10) 0.0062(9) 0.0061(10)
N5 0.0328(13) 0.0363(14) 0.0336(13) 0.0136(11) 0.0104(10) 0.0164(11)
C21 0.0229(13) 0.0278(15) 0.0286(14) 0.0098(12) 0.0063(11) 0.0090(12)
C22 0.0305(15) 0.0265(15) 0.0287(14) 0.0096(12) 0.0083(12) 0.0108(12)
C23 0.0241(14) 0.0262(14) 0.0297(14) 0.0102(12) 0.0096(11) 0.0116(12)
C24 0.0246(14) 0.0344(16) 0.0344(15) 0.0120(13) 0.0039(12) 0.0093(12)
C25 0.0228(14) 0.0331(16) 0.0408(17) 0.0097(13) 0.0059(12) 0.0063(12)
C26 0.0290(15) 0.0281(15) 0.0395(16) 0.0145(13) 0.0139(12) 0.0090(12)
C27 0.0251(14) 0.0287(15) 0.0338(15) 0.0150(12) 0.0106(11) 0.0113(12)
C28 0.0401(17) 0.0267(15) 0.0293(15) 0.0105(12) 0.0085(12) 0.0125(13)
C29 0.0411(18) 0.0433(19) 0.0399(17) 0.0186(15) 0.0063(14) 0.0170(15)
C30 0.066(2) 0.054(2) 0.0405(19) 0.0235(17) 0.0109(17) 0.033(2)
C31 0.076(3) 0.041(2) 0.0395(18) 0.0241(16) 0.0185(18) 0.0252(19)
C32 0.063(2) 0.0321(18) 0.0411(18) 0.0154(15) 0.0173(17) 0.0064(16)
N21 0.0223(11) 0.0250(12) 0.0284(12) 0.0114(10) 0.0067(9) 0.0074(9)
N22 0.0266(12) 0.0274(12) 0.0306(12) 0.0160(10) 0.0101(10) 0.0096(10)
N23 0.0302(13) 0.0311(13) 0.0307(13) 0.0141(11) 0.0027(10) 0.0091(11)
N24 0.0224(11) 0.0248(12) 0.0269(11) 0.0095(10) 0.0077(9) 0.0103(9)
N25 0.0459(16) 0.0350(15) 0.0401(15) 0.0185(12) 0.0105(12) 0.0052(13)
C41 0.0217(13) 0.0258(14) 0.0279(14) 0.0128(12) 0.0038(11) 0.0079(11)
C42 0.0209(13) 0.0311(15) 0.0295(14) 0.0166(12) 0.0059(11) 0.0093(12)
C43 0.0226(13) 0.0251(14) 0.0276(14) 0.0121(11) 0.0043(11) 0.0091(11)
C44 0.0252(14) 0.0285(15) 0.0323(15) 0.0093(12) 0.0022(11) 0.0085(12)
C45 0.0376(17) 0.0339(16) 0.0333(15) 0.0102(13) 0.0090(13) 0.0193(14)
C46 0.0302(15) 0.0436(18) 0.0383(16) 0.0152(14) 0.0149(13) 0.0201(14)
C47 0.0217(14) 0.0341(16) 0.0375(16) 0.0147(13) 0.0079(12) 0.0090(12)
C48 0.0222(14) 0.0365(17) 0.0332(15) 0.0206(13) 0.0051(11) 0.0066(13)
C49 0.0184(13) 0.0353(16) 0.0372(16) 0.0186(13) 0.0083(11) 0.0086(12)
C50 0.0341(17) 0.065(2) 0.050(2) 0.0309(18) 0.0146(15) 0.0256(17)
C51 0.0220(15) 0.066(2) 0.051(2) 0.0371(19) 0.0085(14) 0.0081(16)
C52 0.0284(16) 0.050(2) 0.0478(19) 0.0226(17) 0.0061(14) 0.0036(15)
N41 0.0201(11) 0.0288(12) 0.0303(12) 0.0133(10) 0.0086(9) 0.0106(10)
N42 0.0202(11) 0.0344(14) 0.0317(12) 0.0166(11) 0.0098(9) 0.0106(10)
N43 0.0207(11) 0.0280(13) 0.0337(13) 0.0130(10) 0.0060(9) 0.0072(10)
N44 0.0195(11) 0.0258(12) 0.0298(12) 0.0120(10) 0.0059(9) 0.0083(9)
N45 0.0317(14) 0.0574(19) 0.0490(17) 0.0258(15) 0.0090(12) 0.0085(14)
O1W 0.0407(13) 0.0347(13) 0.0533(15) 0.0084(11) 0.0006(11) 0.0143(10)
O2W 0.0487(15) 0.0588(16) 0.0482(14) 0.0231(13) 0.0241(11) 0.0235(13)
O3W 0.0649(18) 0.0673(18) 0.0463(14) 0.0129(14) 0.0057(13) 0.0371(15)
O4W 0.0562(17) 0.0584(18) 0.0606(17) 0.0070(15) 0.0156(14) -0.0027(14)
O5W 0.105(3) 0.129(3) 0.098(3) 0.069(3) 0.058(2) 0.085(3)
O6W 0.085(5) 0.103(6) 0.080(5) -0.011(4) 0.020(4) 0.033(5)

loop_
_atom_type_symbol
_atom_type_description
_atom_type_scat_dispersion_real
_atom_type_scat_dispersion_imag
_atom_type_scat_source
C C 0.0033 0.0016 'International Tables Vol C Tables 4.2.6.8 and 6.1.1.4'
H H 0.0000 0.0000 'International Tables Vol C Tables 4.2.6.8 and 6.1.1.4'
N N 0.0061 0.0033 'International Tables Vol C Tables 4.2.6.8 and 6.1.1.4'
O O 0.0106 0.0060 'International Tables Vol C Tables 4.2.6.8 and 6.1.1.4'
Cr Cr 0.3209 0.6236 'International Tables Vol C Tables 4.2.6.8 and 6.1.1.4'

loop_
_geom_angle_atom_site_label_1
_geom_angle_atom_site_label_2
_geom_angle_atom_site_label_3
_geom_angle
_geom_angle_site_symmetry_1
_geom_angle_site_symmetry_3
N41 Cr1 N21 94.01(9) . .
N41 Cr1 N1 95.31(9) . .
N21 Cr1 N1 169.60(9) . .
N41 Cr1 N4 93.12(9) . .
N21 Cr1 N4 95.31(9) . .
N1 Cr1 N4 79.58(9) . .
N41 Cr1 N44 79.35(9) . .
N21 Cr1 N44 93.66(9) . .
N1 Cr1 N44 92.60(9) . .
N4 Cr1 N44 168.68(9) . .
N41 Cr1 N24 172.08(9) . .
N21 Cr1 N24 78.70(9) . .
N1 Cr1 N24 92.22(9) . .
N4 Cr1 N24 90.65(9) . .
N44 Cr1 N24 97.87(9) . .
N3 C1 N1 112.5(2) . .
N3 C1 C3 130.0(2) . .
N1 C1 C3 117.4(2) . .
N2 C2 N3 114.0(2) . .
N2 C2 C8 123.6(2) . .
N3 C2 C8 122.4(2) . .
N4 C3 C4 122.1(3) . .
N4 C3 C1 112.7(2) . .
C4 C3 C1 125.1(3) . .
C3 C4 C5 118.4(3) . .
C3 C4 H4 120.8 . .
C5 C4 H4 120.8 . .
C6 C5 C4 119.9(3) . .
C6 C5 H5 120.0 . .
C4 C5 H5 120.0 . .
C5 C6 C7 118.8(3) . .
C5 C6 H6 120.6 . .
C7 C6 H6 120.6 . .
N4 C7 C6 122.2(3) . .
N4 C7 H7 118.9 . .
C6 C7 H7 118.9 . .
N5 C8 C9 122.1(3) . .
N5 C8 C2 117.2(2) . .
C9 C8 C2 120.7(3) . .
C10 C9 C8 119.5(3) . .
C10 C9 H9 120.3 . .
C8 C9 H9 120.3 . .
C9 C10 C11 119.2(3) . .
C9 C10 H10 120.4 . .
C11 C10 H10 120.4 . .
C12 C11 C10 117.8(3) . .
C12 C11 H11 121.1 . .
C10 C11 H11 121.1 . .
N5 C12 C11 124.2(3) . .
N5 C12 H12 117.9 . .
C11 C12 H12 117.9 . .
C1 N1 N2 108.0(2) . .
C1 N1 Cr1 115.08(17) . .
N2 N1 Cr1 136.78(18) . .
C2 N2 N1 103.8(2) . .
C1 N3 C2 101.7(2) . .
C7 N4 C3 118.6(2) . .
C7 N4 Cr1 126.34(19) . .
C3 N4 Cr1 115.02(18) . .
C12 N5 C8 117.1(3) . .
N23 C21 N21 113.1(2) . .
N23 C21 C23 130.3(2) . .
N21 C21 C23 116.5(2) . .
N22 C22 N23 114.7(2) . .
N22 C22 C28 121.8(3) . .
N23 C22 C28 123.5(3) . .
N24 C23 C24 122.2(2) . .
N24 C23 C21 112.9(2) . .
C24 C23 C21 124.9(2) . .
C23 C24 C25 119.1(3) . .
C23 C24 H24 120.5 . .
C25 C24 H24 120.5 . .
C26 C25 C24 118.9(3) . .
C26 C25 H25 120.5 . .
C24 C25 H25 120.5 . .
C27 C26 C25 119.2(3) . .
C27 C26 H26 120.4 . .
C25 C26 H26 120.4 . .
N24 C27 C26 122.5(3) . .
N24 C27 H27 118.7 . .
C26 C27 H27 118.7 . .
N25 C28 C29 122.9(3) . .
N25 C28 C22 115.6(3) . .
C29 C28 C22 121.5(3) . .
C28 C29 C30 119.0(3) . .
C28 C29 H29 120.5 . .
C30 C29 H29 120.5 . .
C31 C30 C29 118.8(3) . .
C31 C30 H30 120.6 . .
C29 C30 H30 120.6 . .
C30 C31 C32 119.4(3) . .
C30 C31 H31 120.3 . .
C32 C31 H31 120.3 . .
N25 C32 C31 123.0(3) . .
N25 C32 H32 118.5 . .
C31 C32 H32 118.5 . .
C21 N21 N22 107.2(2) . .
C21 N21 Cr1 117.01(17) . .
N22 N21 Cr1 135.83(18) . .
C22 N22 N21 103.9(2) . .
C21 N23 C22 101.1(2) . .
C27 N24 C23 118.0(2) . .
C27 N24 Cr1 126.98(18) . .
C23 N24 Cr1 114.74(17) . .
C32 N25 C28 117.0(3) . .
N43 C41 N41 113.0(2) . .
N43 C41 C43 130.3(3) . .
N41 C41 C43 116.7(2) . .
N42 C42 N43 114.8(2) . .
N42 C42 C48 121.4(3) . .
N43 C42 C48 123.7(3) . .
N44 C43 C44 121.9(2) . .
N44 C43 C41 112.5(2) . .
C44 C43 C41 125.6(2) . .
C43 C44 C45 118.3(3) . .
C43 C44 H44 120.8 . .
C45 C44 H44 120.8 . .
C46 C45 C44 119.4(3) . .
C46 C45 H45 120.3 . .
C44 C45 H45 120.3 . .
C45 C46 C47 119.3(3) . .
C45 C46 H46 120.3 . .
C47 C46 H46 120.3 . .
N44 C47 C46 122.4(3) . .
N44 C47 H47 118.8 . .
C46 C47 H47 118.8 . .
C49 C48 N45 122.8(3) . .
C49 C48 C42 118.3(3) . .
N45 C48 C42 118.9(3) . .
C48 C49 C50 118.5(3) . .
C48 C49 H49 120.7 . .
C50 C49 H49 120.7 . .
C49 C50 C51 121.7(3) . .
C49 C50 H50 119.1 . .
C51 C50 H50 119.1 . .
C50 C51 C52 118.2(3) . .
C50 C51 H51 120.9 . .
C52 C51 H51 120.9 . .
N45 C52 C51 121.2(3) . .
N45 C52 H52 119.4 . .
C51 C52 H52 119.4 . .
C41 N41 N42 107.7(2) . .
C41 N41 Cr1 116.49(17) . .
N42 N41 Cr1 135.70(18) . .
C42 N42 N41 103.6(2) . .
C41 N43 C42 100.9(2) . .
C47 N44 C43 118.6(2) . .
C47 N44 Cr1 126.35(19) . .
C43 N44 Cr1 114.99(17) . .
C48 N45 C52 117.5(3) . .
H1WA O1W H1WB 106.5(9) . .
H2WA O2W H2WB 106.8(9) . .
H3WA O3W H3WB 106.2(9) . .
H4WA O4W H4WB 105.8(9) . .
H5WA O5W H5WB 106.0(9) . .
H6WA O6W H6WB 106.8(9) . .

loop_
_geom_bond_atom_site_label_1
_geom_bond_atom_site_label_2
_geom_bond_distance
_geom_bond_site_symmetry_2
Cr1 N41 1.990(2) .
Cr1 N21 1.996(2) .
Cr1 N1 2.008(2) .
Cr1 N4 2.065(2) .
Cr1 N44 2.068(2) .
Cr1 N24 2.098(2) .
C1 N3 1.335(3) .
C1 N1 1.343(3) .
C1 C3 1.460(4) .
C2 N2 1.346(3) .
C2 N3 1.366(3) .
C2 C8 1.465(4) .
C3 N4 1.365(3) .
C3 C4 1.378(4) .
C4 C5 1.388(4) .
C4 H4 0.9500 .
C5 C6 1.373(4) .
C5 H5 0.9500 .
C6 C7 1.393(4) .
C6 H6 0.9500 .
C7 N4 1.334(4) .
C7 H7 0.9500 .
C8 N5 1.350(4) .
C8 C9 1.386(4) .
C9 C10 1.381(4) .
C9 H9 0.9500 .
C10 C11 1.382(4) .
C10 H10 0.9500 .
C11 C12 1.379(4) .
C11 H11 0.9500 .
C12 N5 1.344(4) .
C12 H12 0.9500 .
N1 N2 1.361(3) .
C21 N23 1.332(3) .
C21 N21 1.344(3) .
C21 C23 1.465(4) .
C22 N22 1.331(4) .
C22 N23 1.367(4) .
C22 C28 1.477(4) .
C23 N24 1.364(3) .
C23 C24 1.377(4) .
C24 C25 1.390(4) .
C24 H24 0.9500 .
C25 C26 1.385(4) .
C25 H25 0.9500 .
C26 C27 1.381(4) .
C26 H26 0.9500 .
C27 N24 1.345(3) .
C27 H27 0.9500 .
C28 N25 1.352(4) .
C28 C29 1.380(4) .
C29 C30 1.385(4) .
C29 H29 0.9500 .
C30 C31 1.366(5) .
C30 H30 0.9500 .
C31 C32 1.384(5) .
C31 H31 0.9500 .
C32 N25 1.344(4) .
C32 H32 0.9500 .
N21 N22 1.367(3) .
C41 N43 1.337(3) .
C41 N41 1.336(4) .
C41 C43 1.469(4) .
C42 N42 1.334(4) .
C42 N43 1.366(4) .
C42 C48 1.480(4) .
C43 N44 1.366(3) .
C43 C44 1.384(4) .
C44 C45 1.395(4) .
C44 H44 0.9500 .
C45 C46 1.377(4) .
C45 H45 0.9500 .
C46 C47 1.378(4) .
C46 H46 0.9500 .
C47 N44 1.336(3) .
C47 H47 0.9500 .
C48 C49 1.351(4) .
C48 N45 1.375(4) .
C49 C50 1.359(4) .
C49 H49 0.9500 .
C50 C51 1.376(5) .
C50 H50 0.9500 .
C51 C52 1.383(5) .
C51 H51 0.9500 .
C52 N45 1.376(4) .
C52 H52 0.9500 .
N41 N42 1.362(3) .
O1W H1WA 0.842(5) .
O1W H1WB 0.843(5) .
O2W H2WA 0.840(5) .
O2W H2WB 0.841(5) .
O3W H3WA 0.844(5) .
O3W H3WB 0.845(5) .
O4W H4WA 0.846(5) .
O4W H4WB 0.843(5) .
O5W H5WA 0.844(5) .
O5W H5WB 0.844(5) .
O6W H6WA 0.841(5) .
O6W H6WB 0.841(5) .
